data_7134871
loop_
_publ_author_name
'Ji, Luan-Ying'
'Zhou, Jun-Si'
'Liu, Shu-Yi'
'Qin, Yan'
'Lv, Hui-Peng'
'Chen, Xiao-Gang'

_publ_section_title
;
 Effective enhancement of mechanical properties <i>via</i> H/F
 substitution in 3D cyanide hybrid perovskites.
;
_journal_issue 70
_journal_name_full 'Chemical communications (Cambridge, England)'
_journal_page_first 13165
_journal_page_last 13168
_journal_paper_doi 10.1039/d5cc03229f
_journal_volume 61
_journal_year 2025
_chemical_formula_moiety 'C6 Fe K N6, 6(C0.25 H F0.17 N0.17), 6(C0.42 H1.33 F0.17 N0.17)'
_chemical_formula_sum 'C10 H14 F2 Fe K N8'
_chemical_formula_weight 379.24
_space_group_crystal_system cubic
_space_group_IT_number 205
_space_group_name_Hall '-P 2ac 2ab 3'
_space_group_name_H-M_alt 'P a -3'
_atom_sites_solution_hydrogens mixed
_audit_creation_date 2025-07-14
_audit_creation_method
;
Olex2 1.3
(compiled 2020.11.12 svn.r5f609507 for OlexSys, GUI svn.r6408)
;
_audit_update_record
;
2025-07-18 deposited with the CCDC.	2025-07-24 downloaded from the CCDC.
;
_cell_angle_alpha 90
_cell_angle_beta 90
_cell_angle_gamma 90
_cell_formula_units_Z 4
_cell_length_a 11.75090(10)
_cell_length_b 11.75090(10)
_cell_length_c 11.75090(10)
_cell_measurement_reflns_used 631
_cell_measurement_temperature 323(2)
_cell_measurement_theta_max 74.5560
_cell_measurement_theta_min 6.5180
_cell_volume 1622.61(2)
_computing_molecular_graphics 'Olex2 1.3 (Dolomanov et al., 2009)'
_computing_publication_material 'Olex2 1.3 (Dolomanov et al., 2009)'
_computing_structure_refinement 'SHELXL 2018/3 (Sheldrick, 2015)'
_diffrn_ambient_temperature 323.15
_diffrn_measured_fraction_theta_full 0.994
_diffrn_measured_fraction_theta_max 0.946
_diffrn_measurement_device_type 'multiwire proportional'
_diffrn_measurement_method 'phi and omega scans'
_diffrn_radiation_monochromator graphite
_diffrn_radiation_type CuK\a
_diffrn_radiation_wavelength 1.54178
_diffrn_reflns_av_R_equivalents 0.0168
_diffrn_reflns_av_unetI/netI 0.0182
_diffrn_reflns_Laue_measured_fraction_full 0.994
_diffrn_reflns_Laue_measured_fraction_max 0.946
_diffrn_reflns_limit_h_max 2
_diffrn_reflns_limit_h_min -14
_diffrn_reflns_limit_k_max 9
_diffrn_reflns_limit_k_min -14
_diffrn_reflns_limit_l_max 11
_diffrn_reflns_limit_l_min -7
_diffrn_reflns_number 1860
_diffrn_reflns_point_group_measured_fraction_full 0.994
_diffrn_reflns_point_group_measured_fraction_max 0.946
_diffrn_reflns_theta_full 67.679
_diffrn_reflns_theta_max 75.606
_diffrn_reflns_theta_min 3.761
_exptl_absorpt_coefficient_mu 10.030
_exptl_absorpt_correction_T_max 1.000
_exptl_absorpt_correction_T_min 0.63594
_exptl_absorpt_correction_type multi-scan
_exptl_absorpt_process_details
;
CrysAlisPro 1.171.42.79a (Rigaku Oxford Diffraction, 2022)
Empirical absorption correction using spherical harmonics,
implemented in SCALE3 ABSPACK scaling algorithm.
;
_exptl_crystal_colour 'dark red'
_exptl_crystal_density_diffrn 1.552
_exptl_crystal_description block
_exptl_crystal_F_000 772
_exptl_crystal_size_max 0.13
_exptl_crystal_size_mid 0.11
_exptl_crystal_size_min 0.1
_refine_diff_density_max 0.314
_refine_diff_density_min -0.363
_refine_diff_density_rms 0.058
_refine_ls_extinction_method none
_refine_ls_goodness_of_fit_ref 1.024
_refine_ls_hydrogen_treatment constr
_refine_ls_matrix_type full
_refine_ls_number_parameters 54
_refine_ls_number_reflns 576
_refine_ls_number_restraints 260
_refine_ls_restrained_S_all 0.851
_refine_ls_R_factor_all 0.0548
_refine_ls_R_factor_gt 0.0454
_refine_ls_shift/su_max 0.000
_refine_ls_shift/su_mean 0.000
_refine_ls_structure_factor_coef Fsqd
_refine_ls_weighting_details 'w=1/[\s^2^(Fo^2^)+(0.0565P)^2^+1.6050P] where P=(Fo^2^+2Fc^2^)/3'
_refine_ls_weighting_scheme calc
_refine_ls_wR_factor_gt 0.1167
_refine_ls_wR_factor_ref 0.1244
_reflns_Friedel_coverage 0.000
_reflns_number_gt 476
_reflns_number_total 576
_reflns_threshold_expression 'I > 2\s(I)'
_cod_data_source_file d5cc03229f2.cif
_cod_data_source_block pa-3
_cod_depositor_comments 'Adding full bibliography for 7134868--7134871.cif.'
_cod_original_cell_volume 1622.61(4)
_cod_database_code 7134871
_shelx_shelxl_version_number 2018/3
_shelx_space_group_comment
;
The symmetry employed for this shelxl refinement is uniquely defined
by the following loop, which should always be used as a source of
symmetry information in preference to the above space-group names.
They are only intended as comments.
;
_olex2_refinement_description
;
1. Twinned data refinement
 Scales: 0.391(7)
 0.609(7)
2. Fixed Uiso
 At 1.2 times of:
  All C(H,H) groups
 At 1.5 times of:
  All N(H,H,H) groups
3. Restrained distances
 C3A-C2A = C3B-C2B = N2A-C2A = N2B-C2B
 1.48 with sigma of 0.01
 F1B-C3B = F1A-C3A
 1.3 with sigma of 0.02
 N2B-C3B
 2.4 with sigma of 0.02
 C3A-N2A
 2.4 with sigma of 0.02
 F1B-C2B
 2.3 with sigma of 0.02
 F1A-C2A
 2.3 with sigma of 0.02
 N1B-C1B = N1A-C1A
 1.15 with sigma of 0.02
4. Rigid bond restraints
 All non-hydrogen atoms
 with sigma for 1-2 distances of 0.02 and sigma for 1-3 distances of 0.02
5. Uiso/Uaniso restraints and constraints
All non-hydrogen atoms have similar U: within 2A with sigma of 0.02 and sigma
for terminal atoms of 0.04 within 2A
All non-hydrogen atoms restrained to be isotropic: with sigma of 0.02 and sigma
for terminal atoms of 0.04
Uanis(N1B) = Uanis(C1B) = Uanis(C1A) = Uanis(N1A)
Uanis(F1A) = Uanis(F1B)
Uanis(N2A) = Uanis(N2B)
Uanis(C2A) = Uanis(C2B)
Uanis(C3A) = Uanis(C3B)
Uanis(C1B) = Uanis(C1A) = Uanis(N1A) = Uanis(N1B)
Uanis(C3B) = Uanis(C2B) = Uanis(N2B) = Uanis(C2A) = Uanis(C3A) = Uanis(N2A) =
Uanis(F1A) = Uanis(F1B)
6. Others
 Fixed Sof: N1B(0.5) C1B(0.5) C2A(0.08333) H2AA(0.08333) H2AB(0.08333)
 C3A(0.16667) H3AA(0.16667) H3AB(0.16667) N2A(0.16667) H2AC(0.16667)
 H2AD(0.16667) H2AE(0.16667) F1A(0.16667) F1B(0.16667) N2B(0.16667)
 H2BA(0.16667) H2BB(0.16667) H2BC(0.16667) C2B(0.25) H2BD(0.25) H2BE(0.25)
 C3B(0.16667) H3BA(0.16667) H3BB(0.16667) C1A(0.5) N1A(0.5)
7.a Riding coordinates:
 N2A(H2AC,H2AD,H2AE), N2B(H2BA,H2BB,H2BC)
7.b Secondary CH2 refined with riding coordinates:
 C2A(H2AA,H2AB), C3A(H3AA,H3AB), C2B(H2BD,H2BE), C3B(H3BA,H3BB)
;
_olex2_submission_special_instructions 'No special instructions were received'

loop_
_space_group_symop_operation_xyz
'x, y, z'
'-x+1/2, -y, z+1/2'
'-x, y+1/2, -z+1/2'
'x+1/2, -y+1/2, -z'
'z, x, y'
'z+1/2, -x+1/2, -y'
'-z+1/2, -x, y+1/2'
'-z, x+1/2, -y+1/2'
'y, z, x'
'-y, z+1/2, -x+1/2'
'y+1/2, -z+1/2, -x'
'-y+1/2, -z, x+1/2'
'-x, -y, -z'
'x-1/2, y, -z-1/2'
'x, -y-1/2, z-1/2'
'-x-1/2, y-1/2, z'
'-z, -x, -y'
'-z-1/2, x-1/2, y'
'z-1/2, x, -y-1/2'
'z, -x-1/2, y-1/2'
'-y, -z, -x'
'y, -z-1/2, x-1/2'
'-y-1/2, z-1/2, x'
'y-1/2, z, -x-1/2'

loop_
_atom_site_label
_atom_site_type_symbol
_atom_site_fract_x
_atom_site_fract_y
_atom_site_fract_z
_atom_site_U_iso_or_equiv
_atom_site_adp_type
_atom_site_occupancy
_atom_site_site_symmetry_order
_atom_site_calc_flag
_atom_site_refinement_flags_posn
_atom_site_refinement_flags_adp
_atom_site_refinement_flags_occupancy
_atom_site_disorder_assembly
_atom_site_disorder_group
Fe1 Fe 1.000000 0.500000 1.000000 0.0319(3) Uani 1 6 d S TU P . .
K1 K 1.500000 0.500000 1.000000 0.0465(4) Uani 1 6 d S TU P . .
N1B N 1.2568(6) 0.4666(8) 0.9503(5) 0.0493(6) Uani 0.5 1 d D U P A 2
C1B C 1.1642(10) 0.4811(15) 0.9812(13) 0.0493(6) Uani 0.5 1 d D U P A 2
C2A C 1.2958(17) 0.255(3) 0.7626(15) 0.0672(18) Uani 0.0833 1 d D U P B -2
H2AA H 1.326796 0.331460 0.770854 0.081 Uiso 0.0833 1 calc R U P B -2
H2AB H 1.358371 0.203007 0.750146 0.081 Uiso 0.0833 1 calc R U P B -2
C3A C 1.216(2) 0.2516(15) 0.6650(14) 0.0672(18) Uani 0.1667 1 d D U P B -2
H3AA H 1.251185 0.209328 0.603335 0.081 Uiso 0.1667 1 calc R U P B -2
H3AB H 1.147773 0.211297 0.687611 0.081 Uiso 0.1667 1 calc R U P B -2
N2A N 1.233(2) 0.223(3) 0.8667(14) 0.0672(18) Uani 0.1667 1 d D U P B -2
H2AC H 1.275697 0.229195 0.930007 0.101 Uiso 0.1667 1 d R U P B -2
H2AD H 1.180256 0.279305 0.865797 0.101 Uiso 0.1667 1 d R U P B -2
H2AE H 1.196977 0.154985 0.866477 0.101 Uiso 0.1667 1 d R U P B -2
F1A F 1.1887(12) 0.3518(15) 0.6289(14) 0.0672(18) Uani 0.1667 1 d D U P B -2
F1B F 1.1937(15) 0.2972(13) 0.6188(12) 0.0672(18) Uani 0.1667 1 d D U P C -1
N2B N 1.285(3) 0.1377(14) 0.7186(18) 0.0672(18) Uani 0.1667 1 d D U P C -1
H2BA H 1.262718 0.064295 0.720264 0.101 Uiso 0.1667 1 d R U P C -1
H2BB H 1.277048 0.165365 0.647374 0.101 Uiso 0.1667 1 d R U P C -1
H2BC H 1.359108 0.142245 0.739404 0.101 Uiso 0.1667 1 d R U P C -1
C2B C 1.2550(18) 0.2330(15) 0.7949(11) 0.0672(18) Uani 0.25 1 d D U P C -1
H2BD H 1.322046 0.259026 0.835339 0.081 Uiso 0.25 1 calc R U P C -1
H2BE H 1.199324 0.207872 0.850421 0.081 Uiso 0.25 1 calc R U P C -1
C3B C 1.207(3) 0.3272(15) 0.7261(15) 0.0672(18) Uani 0.1667 1 d D U P C -1
H3BA H 1.134348 0.349720 0.757560 0.081 Uiso 0.1667 1 calc R U P C -1
H3BB H 1.257906 0.392247 0.730086 0.081 Uiso 0.1667 1 calc R U P C -1
C1A C 1.1618(10) 0.4814(15) 0.9816(13) 0.0493(6) Uani 0.5 1 d D U P A 1
N1A N 1.2590(6) 0.4784(7) 0.9877(5) 0.0493(6) Uani 0.5 1 d D U P A 1

loop_
_atom_site_aniso_label
_atom_site_aniso_U_11
_atom_site_aniso_U_22
_atom_site_aniso_U_33
_atom_site_aniso_U_23
_atom_site_aniso_U_13
_atom_site_aniso_U_12
Fe1 0.0319(3) 0.0319(3) 0.0319(3) 0.0011(2) 0.0011(2) -0.0011(2)
K1 0.0465(4) 0.0465(4) 0.0465(4) 0.0074(4) -0.0074(4) -0.0074(4)
N1B 0.0397(10) 0.0641(15) 0.0441(16) -0.0033(14) 0.0047(13) 0.0016(12)
C1B 0.0397(10) 0.0641(15) 0.0441(16) -0.0033(14) 0.0047(13) 0.0016(12)
C2A 0.077(4) 0.063(4) 0.062(3) 0.011(3) 0.005(3) 0.013(3)
C3A 0.077(4) 0.063(4) 0.062(3) 0.011(3) 0.005(3) 0.013(3)
N2A 0.077(4) 0.063(4) 0.062(3) 0.011(3) 0.005(3) 0.013(3)
F1A 0.077(4) 0.063(4) 0.062(3) 0.011(3) 0.005(3) 0.013(3)
F1B 0.077(4) 0.063(4) 0.062(3) 0.011(3) 0.005(3) 0.013(3)
N2B 0.077(4) 0.063(4) 0.062(3) 0.011(3) 0.005(3) 0.013(3)
C2B 0.077(4) 0.063(4) 0.062(3) 0.011(3) 0.005(3) 0.013(3)
C3B 0.077(4) 0.063(4) 0.062(3) 0.011(3) 0.005(3) 0.013(3)
C1A 0.0397(10) 0.0641(15) 0.0441(16) -0.0033(14) 0.0047(13) 0.0016(12)
N1A 0.0397(10) 0.0641(15) 0.0441(16) -0.0033(14) 0.0047(13) 0.0016(12)

loop_
_atom_type_symbol
_atom_type_description
_atom_type_scat_dispersion_real
_atom_type_scat_dispersion_imag
_atom_type_scat_source
C C 0.0181 0.0091 'International Tables Vol C Tables 4.2.6.8 and 6.1.1.4'
H H 0.0000 0.0000 'International Tables Vol C Tables 4.2.6.8 and 6.1.1.4'
F F 0.0727 0.0534 'International Tables Vol C Tables 4.2.6.8 and 6.1.1.4'
Fe Fe -1.1336 3.1974 'International Tables Vol C Tables 4.2.6.8 and 6.1.1.4'
K K 0.3868 1.0657 'International Tables Vol C Tables 4.2.6.8 and 6.1.1.4'
N N 0.0311 0.0180 'International Tables Vol C Tables 4.2.6.8 and 6.1.1.4'

loop_
_geom_angle_atom_site_label_1
_geom_angle_atom_site_label_2
_geom_angle_atom_site_label_3
_geom_angle
_geom_angle_site_symmetry_1
_geom_angle_site_symmetry_3
_geom_angle_publ_flag
C1B Fe1 C1B 89.2(7) . 20_576 ?
C1B Fe1 C1B 90.8(7) 20_576 13_767 ?
C1B Fe1 C1B 180.0 23_755 11_567 ?
C1B Fe1 C1B 90.8(7) . 8_746 ?
C1B Fe1 C1B 89.2(7) 11_567 13_767 ?
C1B Fe1 C1B 180.0(10) 20_576 8_746 ?
C1B Fe1 C1B 180.0 . 13_767 ?
C1B Fe1 C1B 90.8(7) . 11_567 ?
C1B Fe1 C1B 89.2(7) 8_746 13_767 ?
C1B Fe1 C1B 89.2(7) 20_576 11_567 ?
C1B Fe1 C1B 90.8(7) 8_746 11_567 ?
C1B Fe1 C1B 90.8(7) 23_755 13_767 ?
C1A Fe1 C1B 89.2(7) . 20_576 ?
C1A Fe1 C1B 89.2(7) . 23_755 ?
C1A Fe1 C1B 180.0(12) . 13_767 ?
C1A Fe1 C1B 90.8(7) . 8_746 ?
C1A Fe1 C1B 90.8(7) . 11_567 ?
N1B K1 N1B 107.19(14) 7_775 10_747 ?
N1B K1 N1B 180.0 22_675 10_747 ?
N1B K1 N1B 72.81(14) 22_675 . ?
N1B K1 N1B 107.19(14) 22_675 19_647 ?
N1B K1 N1B 72.81(14) 10_747 19_647 ?
N1B K1 N1B 107.19(14) 13_867 19_647 ?
N1B K1 N1B 72.80(14) 19_647 . ?
N1B K1 N1B 180.0 7_775 19_647 ?
N1B K1 N1B 72.81(14) 13_867 7_775 ?
N1B K1 N1B 180.0 13_867 . ?
N1B K1 N1B 107.19(14) 10_747 . ?
N1B K1 N1B 107.20(14) 7_775 . ?
N1B K1 N1B 72.81(14) 13_867 10_747 ?
N1B K1 N1B 72.81(14) 22_675 7_775 ?
N1A K1 N1B 99.5(2) 10_747 7_775 ?
N1A K1 N1B 99.5(2) 22_675 19_647 ?
N1A K1 N1B 106.1(2) 19_647 22_675 ?
N1A K1 N1B 171.07(16) 19_647 7_775 ?
N1A K1 N1B 80.5(2) . 22_675 ?
N1A K1 N1B 8.93(15) 7_775 7_775 ?
N1A K1 N1B 73.9(2) . 19_647 ?
N1A K1 N1B 8.93(15) 13_867 13_867 ?
N1A K1 N1B 8.93(15) 19_647 19_647 ?
N1A K1 N1B 106.1(2) 22_675 13_867 ?
N1A K1 N1B 8.93(15) 22_675 22_675 ?
N1A K1 N1B 99.5(2) . 10_747 ?
N1A K1 N1B 73.9(2) 13_867 7_775 ?
N1A K1 N1B 80.5(2) 13_867 10_747 ?
N1A K1 N1B 106.1(2) 13_867 19_647 ?
N1A K1 N1B 171.07(15) 22_675 10_747 ?
N1A K1 N1B 80.5(2) 10_747 19_647 ?
N1A K1 N1B 8.93(15) 10_747 10_747 ?
N1A K1 N1B 171.07(16) 7_775 19_647 ?
N1A K1 N1B 73.9(2) 19_647 10_747 ?
N1A K1 N1B 171.07(15) . 13_867 ?
N1A K1 N1B 106.1(2) 7_775 10_747 ?
N1A K1 N1B 171.07(15) 10_747 22_675 ?
N1A K1 N1B 73.9(2) 10_747 13_867 ?
N1A K1 N1B 106.1(2) . 7_775 ?
N1A K1 N1B 99.5(2) 19_647 13_867 ?
N1A K1 N1B 80.5(2) 22_675 7_775 ?
N1A K1 N1B 80.5(2) 7_775 13_867 ?
N1A K1 N1B 99.5(2) 13_867 22_675 ?
N1A K1 N1B 73.9(2) 7_775 22_675 ?
N1A K1 N1A 82.24(18) 22_675 7_775 ?
N1A K1 N1A 180.0 22_675 10_747 ?
N1A K1 N1A 82.24(18) 10_747 19_647 ?
N1A K1 N1A 97.76(18) 10_747 7_775 ?
N1A K1 N1A 97.76(18) 13_867 19_647 ?
N1A K1 N1A 180.0 19_647 7_775 ?
N1A K1 N1A 82.24(18) 13_867 10_747 ?
N1A K1 N1A 180.0 . 13_867 ?
N1A K1 N1A 82.24(17) . 19_647 ?
N1A K1 N1A 82.24(18) . 22_675 ?
N1A K1 N1A 97.76(18) 22_675 19_647 ?
N1A K1 N1A 97.76(18) 13_867 22_675 ?
N1A K1 N1A 82.24(17) 13_867 7_775 ?
N1A K1 N1A 97.76(18) . 10_747 ?
N1A K1 N1A 97.76(18) . 7_775 ?
C1B N1B K1 146.0(9) . . ?
N1B C1B Fe1 168.0(13) . . ?
H2AA C2A H2AB 108.4 . . ?
C3A C2A H2AA 110.0 . . ?
C3A C2A H2AB 110.0 . . ?
C3A C2A N2A 108.4(13) . . ?
N2A C2A H2AA 110.0 . . ?
N2A C2A H2AB 110.0 . . ?
C2A C3A H3AA 109.1 . . ?
C2A C3A H3AB 109.1 . . ?
H3AA C3A H3AB 107.8 . . ?
F1A C3A C2A 112.6(17) . . ?
F1A C3A H3AA 109.1 . . ?
F1A C3A H3AB 109.1 . . ?
C2A N2A H2AC 112.2 . . ?
C2A N2A H2AD 98.3 . . ?
C2A N2A H2AE 117.2 . . ?
H2AC N2A H2AD 109.5 . . ?
H2AC N2A H2AE 109.5 . . ?
H2AD N2A H2AE 109.5 . . ?
H2BA N2B H2BB 109.5 . . ?
H2BA N2B H2BC 109.5 . . ?
H2BB N2B H2BC 109.5 . . ?
C2B N2B H2BA 129.7 . . ?
C2B N2B H2BB 105.3 . . ?
C2B N2B H2BC 91.3 . . ?
N2B C2B H2BD 109.9 . . ?
N2B C2B H2BE 109.9 . . ?
N2B C2B C3B 109.1(11) . . ?
H2BD C2B H2BE 108.3 . . ?
C3B C2B H2BD 109.9 . . ?
C3B C2B H2BE 109.9 . . ?
F1B C3B C2B 111.6(12) . . ?
F1B C3B H3BA 109.3 . . ?
F1B C3B H3BB 109.3 . . ?
C2B C3B H3BA 109.3 . . ?
C2B C3B H3BB 109.3 . . ?
H3BA C3B H3BB 108.0 . . ?
N1A C1A Fe1 168.9(13) . . ?
C1A N1A K1 173.0(10) . . ?

loop_
_geom_bond_atom_site_label_1
_geom_bond_atom_site_label_2
_geom_bond_distance
_geom_bond_site_symmetry_2
_geom_bond_publ_flag
Fe1 C1B 1.955(12) . ?
Fe1 C1B 1.955(12) 13_767 ?
Fe1 C1B 1.955(11) 23_755 ?
Fe1 C1B 1.955(12) 20_576 ?
Fe1 C1B 1.955(12) 8_746 ?
Fe1 C1B 1.955(11) 11_567 ?
Fe1 C1A 1.927(12) . ?
K1 N1B 2.943(7) 7_775 ?
K1 N1B 2.943(7) 22_675 ?
K1 N1B 2.943(7) 19_647 ?
K1 N1B 2.943(7) 10_747 ?
K1 N1B 2.943(7) 13_867 ?
K1 N1B 2.943(7) . ?
K1 N1A 2.847(7) 22_675 ?
K1 N1A 2.847(7) 7_775 ?
K1 N1A 2.847(7) . ?
K1 N1A 2.847(7) 19_647 ?
K1 N1A 2.847(7) 13_867 ?
K1 N1A 2.847(7) 10_747 ?
N1B C1B 1.159(12) . ?
C2A H2AA 0.9700 . ?
C2A H2AB 0.9700 . ?
C2A C3A 1.481(10) . ?
C2A N2A 1.481(10) . ?
C3A H3AA 0.9700 . ?
C3A H3AB 0.9700 . ?
C3A F1A 1.293(17) . ?
N2A H2AC 0.9029 . ?
N2A H2AD 0.9025 . ?
N2A H2AE 0.9027 . ?
F1B C3B 1.319(15) . ?
N2B H2BA 0.9027 . ?
N2B H2BB 0.9027 . ?
N2B H2BC 0.9026 . ?
N2B C2B 1.479(10) . ?
C2B H2BD 0.9700 . ?
C2B H2BE 0.9700 . ?
C2B C3B 1.480(10) . ?
C3B H3BA 0.9700 . ?
C3B H3BB 0.9700 . ?
C1A N1A 1.145(12) . ?

loop_
_geom_torsion_atom_site_label_1
_geom_torsion_atom_site_label_2
_geom_torsion_atom_site_label_3
_geom_torsion_atom_site_label_4
_geom_torsion
_geom_torsion_site_symmetry_1
_geom_torsion_site_symmetry_2
_geom_torsion_site_symmetry_3
_geom_torsion_site_symmetry_4
_geom_torsion_publ_flag
K1 N1B C1B Fe1 161(5) . . . . ?
N2A C2A C3A F1A 107(3) . . . . ?
N2B C2B C3B F1B 6(4) . . . . ?

loop_
_twin_individual_id
_twin_individual_mass_fraction_refined
1 0.391(7)
2 0.609(7)
